data_1530467
loop_
_publ_author_name
'Mullica, D.F.'
'Perkins, H.O.'
'Sappenfield, E.L.'
'Grossie, D.A.'

_publ_section_title
;
 Synthesis and structural study of samarium hexacyanoferrate (III)
 tetrahydrate, Sm Fe (C N)6 4(H2 O)
;
_journal_name_full 'Journal of Solid State Chemistry'
_journal_page_first 9
_journal_page_last 15
_journal_volume 74
_journal_year 1988
_chemical_formula_sum 'C6 H8 Fe N6 O4 Sm'
_chemical_name_systematic 'Sm Fe (C N)6 (H2 O)4'
_space_group_IT_number 11
_symmetry_space_group_name_Hall '-P 2yb'
_symmetry_space_group_name_H-M 'P 1 21/m 1'
_cell_angle_alpha 90
_cell_angle_beta 119.95
_cell_angle_gamma 90
_cell_formula_units_Z 2
_cell_length_a 7.431
_cell_length_b 13.724
_cell_length_c 7.429
_cell_volume 656.459
_citation_journal_id_ASTM JSSCBI
_cod_data_source_file Mullica_JSSCBI_1988_1619.cif
_cod_data_source_block C6H8Fe1N6O4Sm1
_cod_original_cell_volume 656.4589
_cod_original_formula_sum 'C6 H8 Fe1 N6 O4 Sm1'
_cod_database_code 1530467

loop_
_symmetry_equiv_pos_as_xyz
x,y,z
-x,y+1/2,-z
-x,-y,-z
x,-y-1/2,z

loop_
_atom_site_label
_atom_site_type_symbol
_atom_site_fract_x
_atom_site_fract_y
_atom_site_fract_z
_atom_site_occupancy
_atom_site_U_iso_or_equiv
C2 C+2 0.1373 0.4108 0.2315 1 0.0
C3 C+2 -0.137 0.5592 0.1349 1 0.0
N3 N-3 0.2177 0.4035 0.7849 1 0.0
Fe1 Fe+3 0 0.5 0 1 0.0
O1 O-2 0.6568 0.4005 0.3462 1 0.0
Sm1 Sm+3 0.32355 0.25 0.67655 1 0.0
N1 N-3 0.6255 0.3598 0.7771 1 0.0
C1 C+2 0.2302 0.5894 0.1364 1 0.0
O2 O-2 0.48 0.25 1.048 1 0.0
O3 O-2 -0.048 0.25 0.52 1 0.0
N2 N-3 0.2206 0.36 0.3721 1 0.0
